data_4074463
loop_
_publ_author_name
'Clapham, Sean E.'
'Guo, Rongwei'
'Zimmer-De Iuliis, Marco'
'Rasool, Nailyn'
'Lough, Alan'
'Morris, Robert H.'

_publ_section_title
;
 Probing the Effect of the Ligand X on the Properties and Catalytic
 Activity of the Complexes RuHX(diamine)(PPh3)2(X = OPh, 4-SC6H4OCH3,
 OPPh2, OP(OEt)2, CCPh, NCCHCN, CH(COOMe)2; diamine =
 2,3-Diamino-2,3-dimethylbutane, (R,R)-1,2-Diaminocyclohexane)
;
_journal_issue 22
_journal_name_full Organometallics
_journal_page_first 5477
_journal_paper_doi 10.1021/om060661q
_journal_volume 25
_journal_year 2006
_chemical_formula_moiety 'C51 H57 N4 O P2 Ru, C6 H6'
_chemical_formula_sum 'C57 H63 N4 O P2 Ru'
_chemical_formula_weight 983.12
_chemical_name_systematic
; 
 ? 
;
_space_group_IT_number 2
_symmetry_cell_setting triclinic
_symmetry_space_group_name_Hall '-P 1'
_symmetry_space_group_name_H-M 'P -1'
_atom_sites_solution_hydrogens geom
_atom_sites_solution_primary direct
_atom_sites_solution_secondary difmap
_audit_creation_method SHELXL-97
_cell_angle_alpha 105.266(3)
_cell_angle_beta 109.110(4)
_cell_angle_gamma 102.558(4)
_cell_formula_units_Z 2
_cell_length_a 12.6390(8)
_cell_length_b 13.3450(11)
_cell_length_c 16.9440(13)
_cell_measurement_reflns_used 22606
_cell_measurement_temperature 100(1)
_cell_measurement_theta_max 27.6
_cell_measurement_theta_min 2.7
_cell_volume 2456.4(3)
_computing_cell_refinement 'Denzo-SMN (Otwinowski & Minor, 1997)'
_computing_data_collection 'Collect (Nonius BV, 1997-2003)'
_computing_data_reduction Denzo-SMN
_computing_molecular_graphics 'SHELXTL V6.12'
_computing_publication_material 'SHELXTL V6.12'
_computing_structure_refinement 'SHELXTL V6.12(Sheldrick, 2001)'
_computing_structure_solution 'SIR-92 (Altomare et al., 1993)'
_diffrn_ambient_temperature 100(2)
_diffrn_detector_area_resol_mean 9
_diffrn_measured_fraction_theta_full 0.980
_diffrn_measured_fraction_theta_max 0.949
_diffrn_measurement_device_type 'Bruker-Nonius KappaCCD'
_diffrn_measurement_method '\f scans and \w scans with \k offsets'
_diffrn_radiation_monochromator graphite
_diffrn_radiation_source 'fine-focus sealed tube'
_diffrn_radiation_type MoK\a
_diffrn_radiation_wavelength 0.71073
_diffrn_reflns_av_R_equivalents 0.0901
_diffrn_reflns_av_sigmaI/netI 0.1305
_diffrn_reflns_limit_h_max 15
_diffrn_reflns_limit_h_min -16
_diffrn_reflns_limit_k_max 16
_diffrn_reflns_limit_k_min -17
_diffrn_reflns_limit_l_max 22
_diffrn_reflns_limit_l_min -19
_diffrn_reflns_number 22606
_diffrn_reflns_theta_full 27.60
_diffrn_reflns_theta_max 27.60
_diffrn_reflns_theta_min 2.59
_diffrn_standards_decay_% 0
_diffrn_standards_interval_count 0
_diffrn_standards_interval_time 0
_diffrn_standards_number 0
_exptl_absorpt_coefficient_mu 0.429
_exptl_absorpt_correction_T_max 1.007
_exptl_absorpt_correction_T_min 0.703
_exptl_absorpt_correction_type multi-scan
_exptl_absorpt_process_details
;
multi-scan from symmetry-related measurements 
 Sortav (Blessing 1995)
;
_exptl_crystal_colour brown
_exptl_crystal_density_diffrn 1.329
_exptl_crystal_density_method 'not measured'
_exptl_crystal_description needle
_exptl_crystal_F_000 1030
_exptl_crystal_size_max 0.22
_exptl_crystal_size_mid 0.10
_exptl_crystal_size_min 0.08
_refine_diff_density_max 1.042
_refine_diff_density_min -1.363
_refine_diff_density_rms 0.103
_refine_ls_extinction_method none
_refine_ls_goodness_of_fit_ref 1.025
_refine_ls_hydrogen_treatment mixed
_refine_ls_matrix_type full
_refine_ls_number_parameters 565
_refine_ls_number_reflns 10811
_refine_ls_number_restraints 103
_refine_ls_restrained_S_all 1.021
_refine_ls_R_factor_all 0.1422
_refine_ls_R_factor_gt 0.0720
_refine_ls_shift/su_max 0.004
_refine_ls_shift/su_mean 0.000
_refine_ls_structure_factor_coef Fsqd
_refine_ls_weighting_details 'calc w=1/[\s^2^(Fo^2^)+(0.0983P)^2^+0.0948P] where P=(Fo^2^+2Fc^2^)/3'
_refine_ls_weighting_scheme calc
_refine_ls_wR_factor_gt 0.1685
_refine_ls_wR_factor_ref 0.2063
_reflns_number_gt 6220
_reflns_number_total 10811
_reflns_threshold_expression I>2\s(I)
_cod_data_source_file om060661qsi20060721_020605.cif
_cod_data_source_block RuH(NCC(C6H9O)CN)(tmen)(PPh3)2
_cod_depositor_comments
;
The following automatic conversions were performed:

'_symmetry_cell_setting' value 'Triclinic' changed to 'triclinic'
according to /home/saulius/struct/CIF-dictionaries/cif_core.dic
dictionary named 'cif_core.dic' version 2.4.1 from 2010-06-29.

Automatic conversion script
Id: cif_fix_values 1715 2011-07-08 13:25:40Z adriana 
;
_cod_database_code 4074463

loop_
_symmetry_equiv_pos_as_xyz
'x, y, z'
'-x, -y, -z'

loop_
_atom_site_label
_atom_site_type_symbol
_atom_site_fract_x
_atom_site_fract_y
_atom_site_fract_z
_atom_site_U_iso_or_equiv
_atom_site_adp_type
_atom_site_occupancy
_atom_site_symmetry_multiplicity
_atom_site_calc_flag
_atom_site_refinement_flags
_atom_site_disorder_assembly
_atom_site_disorder_group
Ru1 Ru 0.50304(4) 0.61393(4) 0.24600(3) 0.03659(16) Uani 1 1 d . . .
H1RU H 0.431(3) 0.610(3) 0.145(2) 0.007(9) Uiso 1 1 d . . .
P1 P 0.63122(12) 0.78134(11) 0.27906(9) 0.0352(3) Uani 1 1 d . A .
P2 P 0.35354(12) 0.66901(12) 0.26686(9) 0.0378(3) Uani 1 1 d . A .
N1 N 0.6129(4) 0.5278(3) 0.1997(3) 0.0427(11) Uani 1 1 d D A 1
H1A H 0.6148 0.5397 0.1490 0.051 Uiso 0.50 1 calc PR A 1
H1B H 0.6893 0.5572 0.2431 0.051 Uiso 0.50 1 calc PR A 1
N2 N 0.4039(4) 0.4389(4) 0.2068(3) 0.0428(11) Uani 1 1 d D A 1
H2A H 0.4207 0.4210 0.2574 0.051 Uiso 0.50 1 calc PR A 1
H2B H 0.3239 0.4286 0.1830 0.051 Uiso 0.50 1 calc PR A 1
N1A N 0.6129(4) 0.5278(3) 0.1997(3) 0.0427(11) Uani 0.00 1 d PD A 2
H1A1 H 0.6455 0.5651 0.1701 0.051 Uiso 0.50 1 calc PR A 2
H1A2 H 0.6745 0.5314 0.2492 0.051 Uiso 0.50 1 calc PR A 2
N2A N 0.4039(4) 0.4389(4) 0.2068(3) 0.0428(11) Uani 0.00 1 d PD A 2
H2A1 H 0.3870 0.4289 0.2536 0.051 Uiso 0.50 1 calc PR A 2
H2A2 H 0.3329 0.4202 0.1589 0.051 Uiso 0.50 1 calc PR A 2
N3 N 0.5974(4) 0.6093(4) 0.3744(3) 0.0420(11) Uani 1 1 d . A .
N4 N 0.6590(6) 0.6563(5) 0.6589(4) 0.0708(17) Uani 1 1 d . A .
C7 C 0.6571(5) 0.6221(4) 0.4480(4) 0.0438(13) Uani 1 1 d . . .
C8 C 0.7316(5) 0.6360(5) 0.5340(4) 0.0476(14) Uani 1 1 d D A .
C9 C 0.6885(6) 0.6480(5) 0.6008(4) 0.0534(16) Uani 1 1 d . . .
C21 C 0.7083(4) 0.8746(4) 0.3973(3) 0.0338(11) Uani 1 1 d . . .
C22 C 0.8196(5) 0.9541(4) 0.4322(4) 0.0406(13) Uani 1 1 d . A .
H22A H 0.8582 0.9631 0.3936 0.049 Uiso 1 1 calc R . .
C23 C 0.8757(5) 1.0210(4) 0.5225(4) 0.0436(13) Uani 1 1 d . . .
H23A H 0.9508 1.0765 0.5450 0.052 Uiso 1 1 calc R A .
C24 C 0.8207(5) 1.0057(5) 0.5800(4) 0.0446(14) Uani 1 1 d . A .
H24A H 0.8593 1.0500 0.6420 0.054 Uiso 1 1 calc R . .
C25 C 0.7120(5) 0.9275(4) 0.5472(4) 0.0425(13) Uani 1 1 d . . .
H25A H 0.6750 0.9170 0.5864 0.051 Uiso 1 1 calc R A .
C26 C 0.6550(5) 0.8630(4) 0.4564(3) 0.0359(12) Uani 1 1 d . A .
H26A H 0.5784 0.8100 0.4341 0.043 Uiso 1 1 calc R . .
C31 C 0.7612(5) 0.7644(4) 0.2572(4) 0.0419(13) Uani 1 1 d . . .
C32 C 0.7822(6) 0.7803(6) 0.1848(4) 0.0628(19) Uani 1 1 d . A .
H32A H 0.7306 0.8062 0.1467 0.075 Uiso 1 1 calc R . .
C33 C 0.8767(7) 0.7591(7) 0.1670(5) 0.082(3) Uani 1 1 d . . .
H33A H 0.8893 0.7696 0.1171 0.098 Uiso 1 1 calc R A .
C34 C 0.9508(6) 0.7231(6) 0.2228(5) 0.0651(19) Uani 1 1 d . A .
H34A H 1.0158 0.7087 0.2114 0.078 Uiso 1 1 calc R . .
C35 C 0.9340(5) 0.7072(5) 0.2943(4) 0.0493(15) Uani 1 1 d . . .
H35A H 0.9860 0.6808 0.3316 0.059 Uiso 1 1 calc R A .
C36 C 0.8412(5) 0.7297(4) 0.3125(4) 0.0398(12) Uani 1 1 d . A .
H36A H 0.8319 0.7212 0.3640 0.048 Uiso 1 1 calc R . .
C41 C 0.5908(5) 0.8722(4) 0.2173(3) 0.0383(12) Uani 1 1 d . . .
C42 C 0.4943(5) 0.8263(5) 0.1335(4) 0.0421(13) Uani 1 1 d . A .
H42A H 0.4504 0.7498 0.1097 0.051 Uiso 1 1 calc R . .
C43 C 0.4626(5) 0.8924(5) 0.0849(4) 0.0459(14) Uani 1 1 d . . .
H43A H 0.3969 0.8605 0.0282 0.055 Uiso 1 1 calc R A .
C44 C 0.5246(6) 1.0025(5) 0.1175(4) 0.0488(15) Uani 1 1 d . A .
H44A H 0.5024 1.0469 0.0837 0.059 Uiso 1 1 calc R . .
C45 C 0.6203(6) 1.0489(5) 0.2005(4) 0.0510(15) Uani 1 1 d . . .
H45A H 0.6635 1.1254 0.2233 0.061 Uiso 1 1 calc R A .
C46 C 0.6539(5) 0.9857(5) 0.2504(4) 0.0444(13) Uani 1 1 d . A .
H46A H 0.7196 1.0188 0.3072 0.053 Uiso 1 1 calc R . .
C51 C 0.2065(5) 0.5592(5) 0.1968(4) 0.0425(13) Uani 1 1 d . . .
C52 C 0.1788(5) 0.5032(5) 0.1062(4) 0.0486(14) Uani 1 1 d . A .
H52A H 0.2358 0.5200 0.0823 0.058 Uiso 1 1 calc R . .
C53 C 0.0699(6) 0.4245(6) 0.0520(4) 0.0622(18) Uani 1 1 d . . .
H53A H 0.0523 0.3869 -0.0092 0.075 Uiso 1 1 calc R A .
C54 C -0.0139(6) 0.3995(6) 0.0850(5) 0.074(2) Uani 1 1 d . A .
H54A H -0.0894 0.3453 0.0467 0.089 Uiso 1 1 calc R . .
C55 C 0.0119(6) 0.4535(7) 0.1738(5) 0.075(2) Uani 1 1 d . . .
H55A H -0.0456 0.4359 0.1972 0.090 Uiso 1 1 calc R A .
C56 C 0.1215(5) 0.5330(5) 0.2291(4) 0.0551(16) Uani 1 1 d . A .
H56A H 0.1384 0.5702 0.2902 0.066 Uiso 1 1 calc R . .
C61 C 0.3218(5) 0.7869(5) 0.2387(3) 0.0391(12) Uani 1 1 d . . .
C62 C 0.2204(5) 0.7752(5) 0.1665(4) 0.0472(14) Uani 1 1 d . A .
H62A H 0.1646 0.7037 0.1298 0.057 Uiso 1 1 calc R . .
C63 C 0.1992(5) 0.8645(6) 0.1474(4) 0.0580(17) Uani 1 1 d . . .
H63A H 0.1297 0.8542 0.0976 0.070 Uiso 1 1 calc R A .
C64 C 0.2786(5) 0.9692(5) 0.2002(4) 0.0515(15) Uani 1 1 d . A .
H64A H 0.2638 1.0311 0.1871 0.062 Uiso 1 1 calc R . .
C65 C 0.3795(5) 0.9834(5) 0.2721(4) 0.0458(14) Uani 1 1 d . . .
H65A H 0.4343 1.0554 0.3087 0.055 Uiso 1 1 calc R A .
C66 C 0.4012(5) 0.8928(4) 0.2911(4) 0.0408(13) Uani 1 1 d . A .
H66A H 0.4712 0.9034 0.3406 0.049 Uiso 1 1 calc R . .
C71 C 0.3498(5) 0.7019(4) 0.3786(3) 0.0373(12) Uani 1 1 d . . .
C72 C 0.3191(5) 0.7904(5) 0.4183(4) 0.0454(14) Uani 1 1 d . A .
H72A H 0.2938 0.8348 0.3854 0.054 Uiso 1 1 calc R . .
C73 C 0.3248(5) 0.8146(5) 0.5043(4) 0.0491(15) Uani 1 1 d . . .
H73A H 0.3050 0.8760 0.5305 0.059 Uiso 1 1 calc R A .
C74 C 0.3595(5) 0.7490(5) 0.5524(4) 0.0444(13) Uani 1 1 d . A .
H74A H 0.3635 0.7651 0.6115 0.053 Uiso 1 1 calc R . .
C75 C 0.3883(5) 0.6596(4) 0.5132(4) 0.0410(13) Uani 1 1 d . . .
H75A H 0.4111 0.6138 0.5453 0.049 Uiso 1 1 calc R A .
C76 C 0.3841(5) 0.6370(5) 0.4277(4) 0.0407(13) Uani 1 1 d . A .
H76A H 0.4050 0.5761 0.4019 0.049 Uiso 1 1 calc R . .
C1S C 0.9286(7) 0.8460(7) 0.8469(7) 0.162(6) Uani 1 1 d G . .
H1SA H 0.8529 0.7966 0.8330 0.194 Uiso 1 1 calc R . .
C2S C 0.9464(6) 0.8901(7) 0.7846(5) 0.116(4) Uani 1 1 d G . .
H2SA H 0.8829 0.8707 0.7282 0.140 Uiso 1 1 calc R . .
C3S C 1.0571(7) 0.9625(6) 0.8050(5) 0.159(6) Uani 1 1 d G . .
H3SA H 1.0693 0.9926 0.7625 0.191 Uiso 1 1 calc R . .
C4S C 1.1501(5) 0.9908(7) 0.8876(5) 0.125(4) Uani 1 1 d G . .
H4SA H 1.2258 1.0403 0.9015 0.150 Uiso 1 1 calc R . .
C5S C 1.1322(8) 0.9467(9) 0.9498(5) 0.221(10) Uani 1 1 d G . .
H5SA H 1.1957 0.9661 1.0062 0.265 Uiso 1 1 calc R . .
C6S C 1.0215(10) 0.8744(9) 0.9294(7) 0.40(2) Uani 1 1 d G . .
H6SA H 1.0093 0.8442 0.9720 0.483 Uiso 1 1 calc R . .
C1 C 0.5685(7) 0.4055(5) 0.1789(5) 0.042(3) Uiso 0.50 1 d PD A 1
C2 C 0.4306(7) 0.3611(6) 0.1398(5) 0.039(2) Uiso 0.50 1 d PD A 1
C3 C 0.6159(13) 0.3537(12) 0.1106(9) 0.050(4) Uiso 0.50 1 d PD A 1
H3A H 0.5816 0.3682 0.0556 0.075 Uiso 0.50 1 calc PR A 1
H3B H 0.5935 0.2740 0.0967 0.075 Uiso 0.50 1 calc PR A 1
H3C H 0.7026 0.3862 0.1361 0.075 Uiso 0.50 1 calc PR A 1
C4 C 0.6215(11) 0.3893(10) 0.2688(6) 0.048(3) Uiso 0.50 1 d PD A 1
H4A H 0.7084 0.4197 0.2937 0.072 Uiso 0.50 1 calc PR A 1
H4B H 0.5972 0.3105 0.2588 0.072 Uiso 0.50 1 calc PR A 1
H4C H 0.5927 0.4274 0.3110 0.072 Uiso 0.50 1 calc PR A 1
C5 C 0.3802(11) 0.2453(7) 0.1408(9) 0.044(3) Uiso 0.50 1 d PD A 1
H5A H 0.4178 0.2453 0.2014 0.065 Uiso 0.50 1 calc PR A 1
H5B H 0.3968 0.1912 0.0990 0.065 Uiso 0.50 1 calc PR A 1
H5C H 0.2942 0.2259 0.1228 0.065 Uiso 0.50 1 calc PR A 1
C6 C 0.3718(11) 0.3674(11) 0.0465(7) 0.060(3) Uiso 0.50 1 d PD A 1
H6A H 0.2861 0.3505 0.0297 0.090 Uiso 0.50 1 calc PR A 1
H6B H 0.3856 0.3140 0.0023 0.090 Uiso 0.50 1 calc PR A 1
H6C H 0.4062 0.4418 0.0486 0.090 Uiso 0.50 1 calc PR A 1
C1A C 0.5507(7) 0.4091(5) 0.1389(5) 0.048(3) Uiso 0.50 1 d PD A 2
C2A C 0.4693(7) 0.3617(7) 0.1814(6) 0.045(3) Uiso 0.50 1 d PD A 2
C3A C 0.6411(11) 0.3493(11) 0.1333(10) 0.047(4) Uiso 0.50 1 d PD A 2
H3A1 H 0.6839 0.3765 0.1002 0.070 Uiso 0.50 1 calc PR A 2
H3A2 H 0.5991 0.2699 0.1021 0.070 Uiso 0.50 1 calc PR A 2
H3A3 H 0.6977 0.3634 0.1939 0.070 Uiso 0.50 1 calc PR A 2
C4A C 0.4787(11) 0.4147(11) 0.0479(7) 0.056(3) Uiso 0.50 1 d PD A 2
H4A1 H 0.4151 0.4437 0.0524 0.084 Uiso 0.50 1 calc PR A 2
H4A2 H 0.4439 0.3407 0.0017 0.084 Uiso 0.50 1 calc PR A 2
H4A3 H 0.5312 0.4633 0.0318 0.084 Uiso 0.50 1 calc PR A 2
C5A C 0.3780(10) 0.2504(8) 0.1106(8) 0.049(4) Uiso 0.50 1 d PD A 2
H5A1 H 0.3202 0.2219 0.1330 0.073 Uiso 0.50 1 calc PR A 2
H5A2 H 0.4192 0.1977 0.0987 0.073 Uiso 0.50 1 calc PR A 2
H5A3 H 0.3367 0.2611 0.0550 0.073 Uiso 0.50 1 calc PR A 2
C6A C 0.5492(11) 0.3436(12) 0.2639(7) 0.061(3) Uiso 0.50 1 d PD A 2
H6A1 H 0.6051 0.4149 0.3090 0.092 Uiso 0.50 1 calc PR A 2
H6A2 H 0.5934 0.2968 0.2456 0.092 Uiso 0.50 1 calc PR A 2
H6A3 H 0.4997 0.3077 0.2892 0.092 Uiso 0.50 1 calc PR A 2
C10 C 0.8664(7) 0.6567(9) 0.5755(11) 0.065(4) Uiso 0.50 1 d PD A 1
H10A H 0.8928 0.6874 0.6420 0.078 Uiso 0.50 1 calc PR A 1
C11 C 0.8850(10) 0.5453(11) 0.5531(11) 0.084(5) Uiso 0.50 1 d PD A 1
H11A H 0.8524 0.5070 0.4873 0.100 Uiso 0.50 1 calc PR A 1
H11B H 0.8447 0.4983 0.5783 0.100 Uiso 0.50 1 calc PR A 1
C12 C 1.0187(9) 0.5680(13) 0.5945(11) 0.070(4) Uiso 0.50 1 d PD A 1
H12A H 1.0131 0.5073 0.5423 0.085 Uiso 0.50 1 calc PR A 1
C13 C 1.0996(15) 0.6538(11) 0.5766(13) 0.101(6) Uiso 0.50 1 d PD A 1
H13A H 1.0859 0.6280 0.5125 0.121 Uiso 0.50 1 calc PR A 1
H13B H 1.1840 0.6671 0.6132 0.121 Uiso 0.50 1 calc PR A 1
C14 C 1.0696(13) 0.7593(13) 0.6016(13) 0.075(6) Uiso 0.50 1 d PD A 1
H14A H 1.0907 0.7873 0.6669 0.090 Uiso 0.50 1 calc PR A 1
H14B H 1.1182 0.8158 0.5882 0.090 Uiso 0.50 1 calc PR A 1
C15 C 0.9386(12) 0.7421(15) 0.5516(14) 0.069(9) Uiso 0.50 1 d PD A 1
H15A H 0.9229 0.8124 0.5695 0.083 Uiso 0.50 1 calc PR A 1
H15B H 0.9163 0.7158 0.4862 0.083 Uiso 0.50 1 calc PR A 1
O1 O 1.0692(9) 0.5233(9) 0.6515(7) 0.052(3) Uiso 0.50 1 d PD A 1
C10A C 0.8556(7) 0.6325(9) 0.5400(8) 0.036(3) Uiso 0.50 1 d PD A 2
H10B H 0.8493 0.5847 0.4811 0.044 Uiso 0.50 1 calc PR A 2
C11A C 0.9029(7) 0.5859(9) 0.6123(7) 0.038(2) Uiso 0.50 1 d PD A 2
H11C H 0.8938 0.6258 0.6666 0.046 Uiso 0.50 1 calc PR A 2
H11D H 0.8540 0.5075 0.5909 0.046 Uiso 0.50 1 calc PR A 2
C12A C 1.0328(7) 0.5942(8) 0.6376(10) 0.049(3) Uiso 0.50 1 d PD A 2
H12B H 1.0535 0.6104 0.7030 0.058 Uiso 0.50 1 calc PR A 2
C13A C 1.1169(9) 0.7033(8) 0.6494(7) 0.049(3) Uiso 0.50 1 d PD A 2
H13C H 1.1930 0.6941 0.6506 0.059 Uiso 0.50 1 calc PR A 2
H13D H 1.1336 0.7595 0.7073 0.059 Uiso 0.50 1 calc PR A 2
C14A C 1.0639(10) 0.7429(12) 0.5735(9) 0.044(4) Uiso 0.50 1 d PD A 2
H14C H 1.1164 0.8167 0.5849 0.053 Uiso 0.50 1 calc PR A 2
H14D H 1.0548 0.6913 0.5158 0.053 Uiso 0.50 1 calc PR A 2
C15A C 0.9429(9) 0.7478(9) 0.5699(13) 0.042(5) Uiso 0.50 1 d PD A 2
H15C H 0.9520 0.7928 0.6299 0.051 Uiso 0.50 1 calc PR A 2
H15D H 0.9113 0.7837 0.5275 0.051 Uiso 0.50 1 calc PR A 2
O1A O 1.0532(11) 0.4988(9) 0.6213(9) 0.074(4) Uiso 0.50 1 d PD A 2

loop_
_atom_site_aniso_label
_atom_site_aniso_U_11
_atom_site_aniso_U_22
_atom_site_aniso_U_33
_atom_site_aniso_U_23
_atom_site_aniso_U_13
_atom_site_aniso_U_12
Ru1 0.0410(3) 0.0293(3) 0.0326(3) 0.00284(18) 0.01364(19) 0.01140(19)
P1 0.0407(8) 0.0305(8) 0.0285(7) 0.0039(6) 0.0123(6) 0.0121(6)
P2 0.0399(8) 0.0338(8) 0.0321(8) 0.0035(6) 0.0129(6) 0.0115(6)
N1 0.051(3) 0.032(3) 0.041(3) 0.005(2) 0.019(2) 0.016(2)
N2 0.048(3) 0.034(3) 0.039(3) 0.005(2) 0.016(2) 0.014(2)
N1A 0.051(3) 0.032(3) 0.041(3) 0.005(2) 0.019(2) 0.016(2)
N2A 0.048(3) 0.034(3) 0.039(3) 0.005(2) 0.016(2) 0.014(2)
N3 0.049(3) 0.034(3) 0.042(3) 0.008(2) 0.021(2) 0.016(2)
N4 0.098(5) 0.067(4) 0.045(3) 0.018(3) 0.022(3) 0.037(4)
C7 0.047(3) 0.032(3) 0.051(4) 0.009(3) 0.025(3) 0.012(3)
C8 0.044(3) 0.044(4) 0.048(4) 0.018(3) 0.011(3) 0.013(3)
C9 0.067(4) 0.040(4) 0.032(3) 0.007(3) -0.001(3) 0.016(3)
C21 0.034(3) 0.029(3) 0.032(3) 0.006(2) 0.009(2) 0.011(2)
C22 0.048(3) 0.033(3) 0.037(3) 0.007(2) 0.016(3) 0.014(3)
C23 0.041(3) 0.033(3) 0.038(3) 0.002(2) 0.003(3) 0.012(3)
C24 0.053(4) 0.038(3) 0.030(3) 0.001(2) 0.008(3) 0.022(3)
C25 0.054(4) 0.036(3) 0.033(3) 0.005(2) 0.015(3) 0.020(3)
C26 0.038(3) 0.032(3) 0.030(3) 0.004(2) 0.011(2) 0.012(2)
C31 0.053(3) 0.031(3) 0.035(3) 0.002(2) 0.019(3) 0.011(3)
C32 0.075(5) 0.083(5) 0.054(4) 0.032(4) 0.036(4) 0.046(4)
C33 0.107(6) 0.124(7) 0.082(6) 0.064(5) 0.074(5) 0.075(6)
C34 0.067(5) 0.066(5) 0.081(5) 0.026(4) 0.044(4) 0.038(4)
C35 0.046(3) 0.043(4) 0.053(4) 0.006(3) 0.021(3) 0.016(3)
C36 0.041(3) 0.035(3) 0.037(3) 0.008(2) 0.015(2) 0.008(2)
C41 0.048(3) 0.036(3) 0.031(3) 0.009(2) 0.015(2) 0.020(3)
C42 0.050(3) 0.039(3) 0.036(3) 0.007(3) 0.017(3) 0.020(3)
C43 0.058(4) 0.051(4) 0.029(3) 0.011(3) 0.015(3) 0.026(3)
C44 0.071(4) 0.050(4) 0.041(3) 0.023(3) 0.027(3) 0.033(3)
C45 0.065(4) 0.037(3) 0.052(4) 0.016(3) 0.024(3) 0.019(3)
C46 0.044(3) 0.048(4) 0.039(3) 0.015(3) 0.013(3) 0.018(3)
C51 0.037(3) 0.036(3) 0.036(3) 0.001(2) 0.008(2) 0.004(2)
C52 0.037(3) 0.048(4) 0.037(3) 0.002(3) 0.002(2) 0.006(3)
C53 0.051(4) 0.064(5) 0.043(4) -0.003(3) 0.008(3) 0.009(3)
C54 0.051(4) 0.072(5) 0.055(4) -0.009(4) 0.011(3) -0.006(4)
C55 0.045(4) 0.082(6) 0.068(5) 0.001(4) 0.022(4) -0.004(4)
C56 0.050(4) 0.051(4) 0.045(4) -0.001(3) 0.018(3) 0.006(3)
C61 0.046(3) 0.039(3) 0.035(3) 0.011(2) 0.018(3) 0.020(3)
C62 0.041(3) 0.052(4) 0.047(4) 0.018(3) 0.016(3) 0.015(3)
C63 0.042(4) 0.066(5) 0.059(4) 0.025(4) 0.011(3) 0.020(3)
C64 0.056(4) 0.051(4) 0.061(4) 0.027(3) 0.030(3) 0.027(3)
C65 0.050(3) 0.036(3) 0.050(4) 0.008(3) 0.024(3) 0.017(3)
C66 0.044(3) 0.038(3) 0.038(3) 0.008(3) 0.016(3) 0.016(3)
C71 0.041(3) 0.038(3) 0.029(3) 0.007(2) 0.015(2) 0.011(2)
C72 0.051(4) 0.047(4) 0.041(3) 0.014(3) 0.020(3) 0.022(3)
C73 0.061(4) 0.047(4) 0.040(3) 0.011(3) 0.022(3) 0.023(3)
C74 0.052(3) 0.042(3) 0.036(3) 0.006(3) 0.020(3) 0.015(3)
C75 0.043(3) 0.033(3) 0.042(3) 0.012(3) 0.017(3) 0.008(2)
C76 0.038(3) 0.036(3) 0.043(3) 0.007(3) 0.019(3) 0.010(2)
C1S 0.168(13) 0.121(11) 0.183(14) 0.051(10) 0.099(12) -0.012(9)
C2S 0.072(6) 0.113(9) 0.124(9) -0.002(7) 0.030(6) 0.025(6)
C3S 0.166(12) 0.118(10) 0.077(7) 0.002(7) -0.002(7) -0.047(9)
C4S 0.092(7) 0.132(10) 0.112(8) 0.004(7) 0.058(7) -0.013(7)
C5S 0.172(14) 0.217(18) 0.170(14) 0.144(14) -0.041(11) -0.048(12)
C6S 0.37(3) 0.32(3) 0.21(2) 0.18(2) -0.14(2) -0.18(3)

loop_
_atom_type_symbol
_atom_type_description
_atom_type_scat_dispersion_real
_atom_type_scat_dispersion_imag
_atom_type_scat_source
C C 0.0033 0.0016 'International Tables Vol C Tables 4.2.6.8 and 6.1.1.4'
H H 0.0000 0.0000 'International Tables Vol C Tables 4.2.6.8 and 6.1.1.4'
N N 0.0061 0.0033 'International Tables Vol C Tables 4.2.6.8 and 6.1.1.4'
O O 0.0106 0.0060 'International Tables Vol C Tables 4.2.6.8 and 6.1.1.4'
P P 0.1023 0.0942 'International Tables Vol C Tables 4.2.6.8 and 6.1.1.4'
Ru Ru -1.2594 0.8363 'International Tables Vol C Tables 4.2.6.8 and 6.1.1.4'

loop_
_geom_angle_atom_site_label_1
_geom_angle_atom_site_label_2
_geom_angle_atom_site_label_3
_geom_angle
N3 Ru1 N1 86.34(16)
N3 Ru1 N2 86.69(17)
N1 Ru1 N2 76.13(17)
N3 Ru1 P1 92.23(13)
N1 Ru1 P1 92.71(12)
N2 Ru1 P1 168.83(11)
N3 Ru1 P2 101.35(12)
N1 Ru1 P2 166.44(12)
N2 Ru1 P2 93.03(12)
P1 Ru1 P2 98.08(5)
C21 P1 C31 99.1(2)
C21 P1 C41 104.2(2)
C31 P1 C41 100.6(2)
C21 P1 Ru1 118.19(17)
C31 P1 Ru1 109.29(18)
C41 P1 Ru1 121.84(19)
C61 P2 C71 100.6(2)
C61 P2 C51 100.5(3)
C71 P2 C51 100.8(2)
C61 P2 Ru1 120.95(18)
C71 P2 Ru1 119.11(18)
C51 P2 Ru1 111.63(18)
C1 N1 Ru1 113.1(4)
C2 N2 Ru1 114.5(4)
C7 N3 Ru1 170.7(4)
N3 C7 C8 177.4(6)
C7 C8 C9 119.3(5)
C7 C8 C10 130.3(8)
C9 C8 C10 109.9(8)
C7 C8 C10A 111.7(6)
C9 C8 C10A 129.0(6)
C10 C8 C10A 20.7(6)
N4 C9 C8 175.6(7)
C22 C21 C26 117.7(5)
C22 C21 P1 123.3(4)
C26 C21 P1 119.0(4)
C21 C22 C23 121.2(5)
C22 C23 C24 119.5(5)
C25 C24 C23 120.2(5)
C24 C25 C26 120.1(5)
C25 C26 C21 121.3(5)
C36 C31 C32 117.0(5)
C36 C31 P1 119.5(4)
C32 C31 P1 123.5(5)
C33 C32 C31 121.7(6)
C34 C33 C32 118.6(6)
C35 C34 C33 121.6(6)
C34 C35 C36 119.8(6)
C35 C36 C31 121.4(5)
C42 C41 C46 118.5(5)
C42 C41 P1 118.8(4)
C46 C41 P1 122.7(4)
C43 C42 C41 120.2(5)
C44 C43 C42 121.0(6)
C43 C44 C45 119.3(5)
C46 C45 C44 121.1(6)
C45 C46 C41 119.9(5)
C56 C51 C52 118.2(5)
C56 C51 P2 122.9(4)
C52 C51 P2 118.9(4)
C53 C52 C51 120.4(6)
C52 C53 C54 120.7(6)
C53 C54 C55 119.7(6)
C54 C55 C56 120.0(7)
C51 C56 C55 120.9(6)
C66 C61 C62 117.6(5)
C66 C61 P2 119.4(4)
C62 C61 P2 123.0(4)
C63 C62 C61 121.6(6)
C62 C63 C64 120.2(6)
C65 C64 C63 119.5(6)
C64 C65 C66 120.2(6)
C61 C66 C65 120.8(5)
C76 C71 C72 118.0(5)
C76 C71 P2 117.9(4)
C72 C71 P2 124.0(4)
C73 C72 C71 121.2(5)
C72 C73 C74 119.9(5)
C75 C74 C73 119.4(5)
C76 C75 C74 120.3(5)
C75 C76 C71 121.1(5)
C2S C1S C6S 120.0
C1S C2S C3S 120.0
C2S C3S C4S 120.0
C3S C4S C5S 120.0
C6S C5S C4S 120.0
C5S C6S C1S 120.0
N1 C1 C4 106.1(7)
N1 C1 C3 105.5(8)
C4 C1 C3 112.6(9)
N1 C1 C2 110.6(6)
C4 C1 C2 110.3(7)
C3 C1 C2 111.5(7)
N2 C2 C6 109.4(7)
N2 C2 C5 106.0(7)
C6 C2 C5 111.9(9)
N2 C2 C1 102.4(5)
C6 C2 C1 113.0(8)
C5 C2 C1 113.3(7)
C3A C1A C4A 112.2(9)
C3A C1A C2A 112.7(7)
C4A C1A C2A 112.2(8)
C5A C2A C6A 110.2(9)
C5A C2A C1A 107.5(7)
C6A C2A C1A 107.3(8)
C11 C10 C15 115.2(13)
C11 C10 C8 107.8(7)
C15 C10 C8 113.6(9)
C10 C11 C12 106.8(10)
O1 C12 C11 123.1(11)
O1 C12 C13 117.9(11)
C11 C12 C13 118.8(12)
C12 C13 C14 107.0(13)
C15 C14 C13 112.7(15)
C10 C15 C14 107.7(12)
C15A C10A C11A 107.1(10)
C15A C10A C8 111.5(7)
C11A C10A C8 107.0(6)
C12A C11A C10A 113.8(8)
O1A C12A C13A 125.2(9)
O1A C12A C11A 115.6(9)
C13A C12A C11A 116.0(8)
C12A C13A C14A 111.4(9)
C15A C14A C13A 107.4(11)
C10A C15A C14A 110.9(9)

loop_
_geom_bond_atom_site_label_1
_geom_bond_atom_site_label_2
_geom_bond_distance
Ru1 N3 2.137(5)
Ru1 N1 2.190(4)
Ru1 N2 2.199(5)
Ru1 P1 2.2589(15)
Ru1 P2 2.2672(14)
P1 C21 1.842(5)
P1 C31 1.846(6)
P1 C41 1.848(5)
P2 C61 1.847(5)
P2 C71 1.847(5)
P2 C51 1.861(6)
N1 C1 1.508(6)
N2 C2 1.505(6)
N3 C7 1.170(7)
N4 C9 1.149(8)
C7 C8 1.389(8)
C8 C9 1.397(9)
C8 C10 1.543(9)
C8 C10A 1.548(9)
C21 C22 1.390(7)
C21 C26 1.400(7)
C22 C23 1.392(7)
C23 C24 1.399(8)
C24 C25 1.363(8)
C25 C26 1.390(7)
C31 C36 1.388(7)
C31 C32 1.394(8)
C32 C33 1.391(9)
C33 C34 1.364(9)
C34 C35 1.356(9)
C35 C36 1.379(7)
C41 C42 1.400(7)
C41 C46 1.406(8)
C42 C43 1.391(7)
C43 C44 1.366(8)
C44 C45 1.388(8)
C45 C46 1.380(7)
C51 C56 1.379(8)
C51 C52 1.401(8)
C52 C53 1.370(8)
C53 C54 1.370(9)
C54 C55 1.378(9)
C55 C56 1.382(9)
C61 C66 1.389(8)
C61 C62 1.396(7)
C62 C63 1.372(8)
C63 C64 1.380(9)
C64 C65 1.380(8)
C65 C66 1.391(7)
C71 C76 1.391(7)
C71 C72 1.397(7)
C72 C73 1.380(7)
C73 C74 1.390(8)
C74 C75 1.387(7)
C75 C76 1.379(7)
C1S C2S 1.3900
C1S C6S 1.3900
C2S C3S 1.3900
C3S C4S 1.3900
C4S C5S 1.3900
C5S C6S 1.3900
C1 C4 1.543(5)
C1 C3 1.545(5)
C1 C2 1.555(10)
C2 C6 1.544(5)
C2 C5 1.546(5)
C1A C3A 1.543(5)
C1A C4A 1.545(5)
C1A C2A 1.555(10)
C2A C5A 1.545(5)
C2A C6A 1.545(5)
C10 C11 1.525(4)
C10 C15 1.525(4)
C11 C12 1.525(4)
C12 O1 1.327(9)
C12 C13 1.526(4)
C13 C14 1.526(4)
C14 C15 1.526(4)
C10A C15A 1.526(4)
C10A C11A 1.526(4)
C11A C12A 1.525(4)
C12A O1A 1.330(9)
C12A C13A 1.525(4)
C13A C14A 1.526(4)
C14A C15A 1.526(4)

loop_
_geom_hbond_atom_site_label_D
_geom_hbond_atom_site_label_H
_geom_hbond_atom_site_label_A
_geom_hbond_distance_DH
_geom_hbond_distance_HA
_geom_hbond_distance_DA
_geom_hbond_angle_DHA
_geom_hbond_site_symmetry_A
N2 H2A N4 0.92 2.31 3.113(8) 145.3 2_666
